data_7201898
loop_
_publ_author_name
'Brown, Kyalamboka A.'
'Martin, David P.'
'Supkowski, Ronald M.'
'LaDuca, Robert L.'

_publ_section_title
;
 Two- and three-dimensional divalent metal coordination polymers
 constructed from 2,2-dimethylsuccinate and dipyridylamine ligands
;
_journal_issue 7
_journal_name_full CrystEngComm
_journal_page_first 846
_journal_paper_doi 10.1039/b718790d
_journal_volume 10
_journal_year 2008
_chemical_formula_sum 'C16 H17 Cu N3 O4'
_chemical_formula_weight 378.87
_chemical_name_systematic
;
?
;
_space_group_IT_number 64
_symmetry_cell_setting orthorhombic
_symmetry_space_group_name_Hall '-C 2ac 2'
_symmetry_space_group_name_H-M 'C m c a'
_atom_sites_solution_hydrogens geom
_atom_sites_solution_primary direct
_atom_sites_solution_secondary difmap
_audit_creation_method SHELXL-97
_cell_angle_alpha 90.00
_cell_angle_beta 90.00
_cell_angle_gamma 90.00
_cell_formula_units_Z 8
_cell_length_a 11.664(3)
_cell_length_b 15.697(5)
_cell_length_c 17.263(5)
_cell_measurement_temperature 293(2)
_cell_volume 3160.7(16)
_computing_structure_refinement 'SHELXL-97 (Sheldrick, 1997)'
_computing_structure_solution 'SHELXS-97 (Sheldrick, 1990)'
_diffrn_ambient_temperature 293(2)
_diffrn_measured_fraction_theta_full 0.999
_diffrn_measured_fraction_theta_max 0.955
_diffrn_radiation_monochromator graphite
_diffrn_radiation_source 'fine-focus sealed tube'
_diffrn_radiation_type MoK\a
_diffrn_radiation_wavelength 0.71073
_diffrn_reflns_av_R_equivalents 0.0349
_diffrn_reflns_av_sigmaI/netI 0.0195
_diffrn_reflns_limit_h_max 14
_diffrn_reflns_limit_h_min -15
_diffrn_reflns_limit_k_max 20
_diffrn_reflns_limit_k_min -19
_diffrn_reflns_limit_l_max 22
_diffrn_reflns_limit_l_min -22
_diffrn_reflns_number 16814
_diffrn_reflns_theta_full 25.00
_diffrn_reflns_theta_max 28.27
_diffrn_reflns_theta_min 2.36
_exptl_absorpt_coefficient_mu 1.408
_exptl_absorpt_correction_T_max 1
_exptl_absorpt_correction_T_min 0.802
_exptl_absorpt_correction_type multi-scan
_exptl_absorpt_process_details SADABS
_exptl_crystal_colour green
_exptl_crystal_density_diffrn 1.592
_exptl_crystal_density_method 'not measured'
_exptl_crystal_description prism
_exptl_crystal_F_000 1560
_exptl_crystal_size_max 0.30
_exptl_crystal_size_mid 0.20
_exptl_crystal_size_min 0.20
_refine_diff_density_max 0.486
_refine_diff_density_min -0.665
_refine_diff_density_rms 0.091
_refine_ls_extinction_method none
_refine_ls_goodness_of_fit_ref 1.240
_refine_ls_hydrogen_treatment mixed
_refine_ls_matrix_type full
_refine_ls_number_parameters 126
_refine_ls_number_reflns 1960
_refine_ls_number_restraints 1
_refine_ls_restrained_S_all 1.240
_refine_ls_R_factor_all 0.0487
_refine_ls_R_factor_gt 0.0449
_refine_ls_shift/su_max 0.000
_refine_ls_shift/su_mean 0.000
_refine_ls_structure_factor_coef Fsqd
_refine_ls_weighting_details 'calc w=1/[\s^2^(Fo^2^)+(0.0000P)^2^+23.3820P] where P=(Fo^2^+2Fc^2^)/3'
_refine_ls_weighting_scheme calc
_refine_ls_wR_factor_gt 0.1070
_refine_ls_wR_factor_ref 0.1084
_reflns_number_gt 1805
_reflns_number_total 1960
_reflns_threshold_expression >2sigma(I)
_cod_data_source_file b718790d.txt
_cod_data_source_block ortho_0cudimsdpa
_cod_depositor_comments
;
The following automatic conversions were performed:
'_symmetry_cell_setting' value 'Orthorhombic' changed to 'orthorhombic'
according to '/home/saulius/struct/CIF-dictionaries/cif_core.dic'
dictionary named 'cif_core.dic' version 2.4.1 from 2010-06-29.

Automatic conversion script
Id: cif_fix_enum 1527 2010-12-29 10:47:43Z saulius 
;
_cod_original_sg_symbol_H-M Cmca
_cod_database_code 7201898

loop_
_symmetry_equiv_pos_as_xyz
'x, y, z'
'-x, -y+1/2, z+1/2'
'-x, y+1/2, -z+1/2'
'x, -y, -z'
'x+1/2, y+1/2, z'
'-x+1/2, -y+1, z+1/2'
'-x+1/2, y+1, -z+1/2'
'x+1/2, -y+1/2, -z'
'-x, -y, -z'
'x, y-1/2, -z-1/2'
'x, -y-1/2, z-1/2'
'-x, y, z'
'-x+1/2, -y+1/2, -z'
'x+1/2, y, -z-1/2'
'x+1/2, -y, z-1/2'
'-x+1/2, y+1/2, z'

loop_
_atom_site_label
_atom_site_type_symbol
_atom_site_fract_x
_atom_site_fract_y
_atom_site_fract_z
_atom_site_U_iso_or_equiv
_atom_site_adp_type
_atom_site_occupancy
_atom_site_symmetry_multiplicity
_atom_site_calc_flag
_atom_site_refinement_flags
_atom_site_disorder_assembly
_atom_site_disorder_group
Cu1 Cu 0.5000 0.06328(3) 0.37095(3) 0.02055(16) Uani 1 2 d S . .
O1 O 0.5000 0.1686(2) 0.3114(2) 0.0289(8) Uani 1 2 d S . .
O2 O 0.5000 0.2459(2) 0.4191(2) 0.0373(9) Uani 1 2 d S . .
O3 O 0.5000 0.4767(2) 0.2362(2) 0.0479(12) Uani 1 2 d S . .
O4 O 0.5000 0.4349(2) 0.11605(19) 0.0301(8) Uani 1 2 d S . .
N1 N 0.3365(2) 0.07403(17) 0.40457(16) 0.0246(6) Uani 1 1 d . . .
N2 N 0.0000 0.1180(3) 0.4783(2) 0.0261(9) Uani 1 2 d SD . .
H2N H 0.0000 0.155(3) 0.517(2) 0.031 Uiso 1 2 d SD . .
C1 C 0.3105(3) 0.1156(3) 0.4693(2) 0.0418(10) Uani 1 1 d . . .
H1 H 0.3700 0.1358 0.5001 0.050 Uiso 1 1 calc R . .
C2 C 0.1998(3) 0.1300(3) 0.4929(2) 0.0428(10) Uani 1 1 d . . .
H2 H 0.1862 0.1606 0.5381 0.051 Uiso 1 1 calc R . .
C3 C 0.1083(3) 0.0998(2) 0.45019(19) 0.0224(6) Uani 1 1 d . . .
C4 C 0.1355(3) 0.0535(3) 0.3848(3) 0.0501(12) Uani 1 1 d . . .
H4 H 0.0778 0.0294 0.3547 0.060 Uiso 1 1 calc R . .
C5 C 0.2488(4) 0.0431(3) 0.3645(3) 0.0487(12) Uani 1 1 d . . .
H5 H 0.2650 0.0124 0.3197 0.058 Uiso 1 1 calc R . .
C6 C 0.5000 0.2393(3) 0.3468(3) 0.0291(11) Uani 1 2 d S . .
C7 C 0.5000 0.3218(3) 0.3011(3) 0.0499(18) Uani 1 2 d S . .
H7A H 0.4333 0.3537 0.3180 0.060 Uiso 0.50 1 calc PR . .
H7B H 0.5667 0.3537 0.3180 0.060 Uiso 0.50 1 calc PR . .
C8 C 0.5000 0.3245(3) 0.2145(3) 0.0296(11) Uani 1 2 d S . .
C9 C 0.5000 0.4182(3) 0.1883(3) 0.0230(9) Uani 1 2 d S . .
C10 C 0.6033(8) 0.2824(4) 0.1814(4) 0.135(4) Uani 1 1 d . . .
H10A H 0.6001 0.2849 0.1258 0.202 Uiso 1 1 calc R . .
H10B H 0.6055 0.2239 0.1977 0.202 Uiso 1 1 calc R . .
H10C H 0.6710 0.3111 0.1992 0.202 Uiso 1 1 calc R . .

loop_
_atom_site_aniso_label
_atom_site_aniso_U_11
_atom_site_aniso_U_22
_atom_site_aniso_U_33
_atom_site_aniso_U_23
_atom_site_aniso_U_13
_atom_site_aniso_U_12
Cu1 0.0183(3) 0.0171(3) 0.0263(3) 0.0000(2) 0.000 0.000
O1 0.042(2) 0.0168(15) 0.0284(18) 0.0006(13) 0.000 0.000
O2 0.056(3) 0.0301(19) 0.0261(18) -0.0009(15) 0.000 0.000
O3 0.097(4) 0.0180(17) 0.029(2) -0.0007(15) 0.000 0.000
O4 0.042(2) 0.0229(16) 0.0260(18) 0.0017(14) 0.000 0.000
N1 0.0197(14) 0.0255(14) 0.0287(14) -0.0009(11) 0.0002(11) -0.0009(11)
N2 0.0181(19) 0.032(2) 0.028(2) -0.0095(17) 0.000 0.000
C1 0.0212(18) 0.065(3) 0.039(2) -0.021(2) -0.0021(16) -0.0052(18)
C2 0.0241(18) 0.067(3) 0.037(2) -0.028(2) 0.0030(16) -0.0028(18)
C3 0.0187(15) 0.0218(14) 0.0268(16) 0.0020(12) 0.0012(13) 0.0010(12)
C4 0.0209(18) 0.081(3) 0.049(3) -0.036(2) -0.0032(17) -0.001(2)
C5 0.0243(18) 0.073(3) 0.049(2) -0.037(2) 0.0012(18) 0.000(2)
C6 0.037(3) 0.023(2) 0.028(2) 0.0024(19) 0.000 0.000
C7 0.105(6) 0.015(2) 0.029(3) -0.001(2) 0.000 0.000
C8 0.043(3) 0.019(2) 0.027(2) 0.0010(19) 0.000 0.000
C9 0.023(2) 0.018(2) 0.028(2) -0.0002(17) 0.000 0.000
C10 0.191(9) 0.074(4) 0.139(6) 0.067(4) 0.121(6) 0.091(5)

loop_
_atom_type_symbol
_atom_type_description
_atom_type_scat_dispersion_real
_atom_type_scat_dispersion_imag
_atom_type_scat_source
C C 0.0033 0.0016 'International Tables Vol C Tables 4.2.6.8 and 6.1.1.4'
H H 0.0000 0.0000 'International Tables Vol C Tables 4.2.6.8 and 6.1.1.4'
N N 0.0061 0.0033 'International Tables Vol C Tables 4.2.6.8 and 6.1.1.4'
O O 0.0106 0.0060 'International Tables Vol C Tables 4.2.6.8 and 6.1.1.4'
Cu Cu 0.3201 1.2651 'International Tables Vol C Tables 4.2.6.8 and 6.1.1.4'

loop_
_geom_angle_atom_site_label_1
_geom_angle_atom_site_label_2
_geom_angle_atom_site_label_3
_geom_angle
_geom_angle_site_symmetry_1
_geom_angle_site_symmetry_3
_geom_angle_publ_flag
O1 Cu1 N1 94.68(9) . . ?
O1 Cu1 N1 94.68(9) . 12_655 ?
N1 Cu1 N1 144.82(16) . 12_655 ?
O1 Cu1 O4 154.48(14) . 10_556 ?
N1 Cu1 O4 92.96(9) . 10_556 ?
N1 Cu1 O4 92.96(9) 12_655 10_556 ?
O1 Cu1 O3 94.42(14) . 10_556 ?
N1 Cu1 O3 106.49(8) . 10_556 ?
N1 Cu1 O3 106.49(8) 12_655 10_556 ?
O4 Cu1 O3 60.05(13) 10_556 10_556 ?
O1 Cu1 C9 123.91(15) . 10_556 ?
N1 Cu1 C9 101.30(8) . 10_556 ?
N1 Cu1 C9 101.30(8) 12_655 10_556 ?
O4 Cu1 C9 30.56(14) 10_556 10_556 ?
O3 Cu1 C9 29.49(14) 10_556 10_556 ?
C6 O1 Cu1 119.2(3) . . ?
C9 O3 Cu1 84.3(3) . 10_566 ?
C9 O4 Cu1 95.5(3) . 10_566 ?
C5 N1 C1 116.2(3) . . ?
C5 N1 Cu1 123.6(2) . . ?
C1 N1 Cu1 120.2(2) . . ?
C3 N2 C3 131.9(4) 12 . ?
N1 C1 C2 123.0(3) . . ?
C1 C2 C3 120.8(3) . . ?
C4 C3 C2 116.1(3) . . ?
C4 C3 N2 127.3(3) . . ?
C2 C3 N2 116.6(3) . . ?
C5 C4 C3 119.4(4) . . ?
N1 C5 C4 124.4(4) . . ?
O2 C6 O1 123.6(5) . . ?
O2 C6 C7 116.6(5) . . ?
O1 C6 C7 119.8(5) . . ?
C8 C7 C6 123.0(5) . . ?
C10 C8 C10 108.1(9) 12_655 . ?
C10 C8 C7 111.8(4) 12_655 . ?
C10 C8 C7 111.8(4) . . ?
C10 C8 C9 108.2(3) 12_655 . ?
C10 C8 C9 108.2(3) . . ?
C7 C8 C9 108.7(4) . . ?
O3 C9 O4 120.2(4) . . ?
O3 C9 C8 120.9(4) . . ?
O4 C9 C8 118.9(4) . . ?
O3 C9 Cu1 66.2(3) . 10_566 ?
O4 C9 Cu1 53.9(2) . 10_566 ?
C8 C9 Cu1 172.8(3) . 10_566 ?

loop_
_geom_bond_atom_site_label_1
_geom_bond_atom_site_label_2
_geom_bond_distance
_geom_bond_site_symmetry_2
_geom_bond_publ_flag
Cu1 O1 1.947(3) . ?
Cu1 N1 2.000(3) . ?
Cu1 N1 2.000(3) 12_655 ?
Cu1 O4 2.027(3) 10_556 ?
Cu1 O3 2.296(4) 10_556 ?
Cu1 C9 2.496(5) 10_556 ?
O1 C6 1.267(6) . ?
O2 C6 1.252(6) . ?
O3 C9 1.235(6) . ?
O3 Cu1 2.296(4) 10_566 ?
O4 C9 1.275(6) . ?
O4 Cu1 2.027(3) 10_566 ?
N1 C5 1.327(5) . ?
N1 C1 1.329(5) . ?
N2 C3 1.383(4) 12 ?
N2 C3 1.383(4) . ?
C1 C2 1.373(5) . ?
C2 C3 1.381(5) . ?
C3 C4 1.380(5) . ?
C4 C5 1.378(6) . ?
C6 C7 1.516(7) . ?
C7 C8 1.497(7) . ?
C8 C10 1.489(6) 12_655 ?
C8 C10 1.489(6) . ?
C8 C9 1.539(6) . ?
C9 Cu1 2.496(5) 10_566 ?
